data_7210612
loop_
_publ_author_name
'Merkens, Carina'
'Pan, Fangfang'
'Englert, Ulli'

_publ_section_title
;
 3-(4-Pyridyl)-2,4-pentanedione -- a bridge between coordinative, halogen,
 and hydrogen bonds
;
_journal_issue 40
_journal_name_full CrystEngComm
_journal_page_first 8153
_journal_paper_doi 10.1039/c3ce41306c
_journal_volume 15
_journal_year 2013
_chemical_formula_moiety 'C30 H30 Al N3 O6, 1.5(C6 F4 I2), H2 O'
_chemical_formula_sum 'C39 H32 Al F6 I3 N3 O7'
_chemical_formula_weight 1176.36
_chemical_name_systematic
;
?
;
_space_group_IT_number 2
_symmetry_cell_setting triclinic
_symmetry_space_group_name_Hall '-P 1'
_symmetry_space_group_name_H-M 'P -1'
_atom_sites_solution_hydrogens geom
_atom_sites_solution_primary direct
_atom_sites_solution_secondary difmap
_audit_creation_method SHELXL-97
_cell_angle_alpha 63.3512(8)
_cell_angle_beta 71.0117(8)
_cell_angle_gamma 76.0783(8)
_cell_formula_units_Z 2
_cell_length_a 12.8817(8)
_cell_length_b 14.0348(8)
_cell_length_c 14.2560(8)
_cell_measurement_reflns_used 8510
_cell_measurement_temperature 100(2)
_cell_measurement_theta_max 29.3882
_cell_measurement_theta_min 2.4733
_cell_volume 2164.5(2)
_computing_cell_refinement SMART
_computing_data_collection 'SMART (Bruker, 2001)'
_computing_data_reduction 'SAINT (Bruker, 1999)'
_computing_molecular_graphics 'PLATON (Spek, 2003)'
_computing_publication_material 'SHELXL-97 (Sheldrick, 2008)'
_computing_structure_refinement 'SHELXL-97 (Sheldrick, 2008)'
_computing_structure_solution 'SHELXS-97 (Sheldrick, 2008)'
_diffrn_ambient_temperature 100(2)
_diffrn_measured_fraction_theta_full 0.967
_diffrn_measured_fraction_theta_max 0.967
_diffrn_measurement_device_type 'CCD area detector'
_diffrn_measurement_method 'omega scans'
_diffrn_radiation_monochromator 'multilayer optics'
_diffrn_radiation_source 'Incoatec microsource'
_diffrn_radiation_type MoK\a
_diffrn_radiation_wavelength 0.71073
_diffrn_reflns_av_R_equivalents 0.0475
_diffrn_reflns_av_sigmaI/netI 0.0665
_diffrn_reflns_limit_h_max 0
_diffrn_reflns_limit_h_min -28
_diffrn_reflns_limit_k_max 29
_diffrn_reflns_limit_k_min -31
_diffrn_reflns_limit_l_max 29
_diffrn_reflns_limit_l_min -31
_diffrn_reflns_number 54848
_diffrn_reflns_theta_full 52.23
_diffrn_reflns_theta_max 52.23
_diffrn_reflns_theta_min 2.47
_exptl_absorpt_coefficient_mu 2.262
_exptl_absorpt_correction_T_max 0.8762
_exptl_absorpt_correction_T_min 0.6480
_exptl_absorpt_correction_type multi-scan
_exptl_absorpt_process_details SADABS
_exptl_crystal_colour colorless
_exptl_crystal_density_diffrn 1.805
_exptl_crystal_density_method 'not measured'
_exptl_crystal_description plate
_exptl_crystal_F_000 1138
_exptl_crystal_size_max 0.21
_exptl_crystal_size_mid 0.12
_exptl_crystal_size_min 0.06
_refine_diff_density_max 4.898
_refine_diff_density_min -3.385
_refine_diff_density_rms 0.159
_refine_ls_extinction_method none
_refine_ls_goodness_of_fit_ref 1.026
_refine_ls_hydrogen_treatment constr
_refine_ls_matrix_type full
_refine_ls_number_parameters 538
_refine_ls_number_reflns 48264
_refine_ls_number_restraints 0
_refine_ls_restrained_S_all 1.026
_refine_ls_R_factor_all 0.0978
_refine_ls_R_factor_gt 0.0542
_refine_ls_shift/su_max 0.001
_refine_ls_shift/su_mean 0.000
_refine_ls_structure_factor_coef Fsqd
_refine_ls_weighting_details 'calc w=1/[\s^2^(Fo^2^)+(0.0232P)^2^+0.0000P] where P=(Fo^2^+2Fc^2^)/3'
_refine_ls_weighting_scheme calc
_refine_ls_wR_factor_gt 0.1022
_refine_ls_wR_factor_ref 0.1175
_reflns_number_gt 27901
_reflns_number_total 48264
_reflns_threshold_expression >2sigma(I)
_cod_data_source_file c3ce41306c.txt
_cod_data_source_block 3_iam
_cod_depositor_comments
;
The following automatic conversions were performed:

'_symmetry_cell_setting' value 'Triclinic' changed to 'triclinic'
according to /home/saulius/struct/CIF-dictionaries/cif_core.dic
dictionary named 'cif_core.dic' version 2.4.2 from
2011-04-26.

'_exptl_absorpt_correction_type' value 'Multi-scan'
changed to 'multi-scan' according to
/home/saulius/struct/CIF-dictionaries/cif_core.dic dictionary named
'cif_core.dic' version 2.4.2 from 2011-04-26.

Automatic conversion script
Id: cif_fix_values 1891 2012-01-12 08:04:46Z andrius 
;
_cod_original_sg_symbol_Hall -P1
_cod_original_sg_symbol_H-M P-1
_cod_database_code 7210612

loop_
_symmetry_equiv_pos_as_xyz
'x, y, z'
'-x, -y, -z'

loop_
_atom_site_label
_atom_site_type_symbol
_atom_site_fract_x
_atom_site_fract_y
_atom_site_fract_z
_atom_site_U_iso_or_equiv
_atom_site_adp_type
_atom_site_occupancy
_atom_site_symmetry_multiplicity
_atom_site_calc_flag
_atom_site_refinement_flags
Al1 Al 0.49692(4) 0.76003(4) 0.24335(4) 0.01345(7) Uani 1 1 d .
O1 O 0.45502(9) 0.72142(9) 0.15082(9) 0.01512(16) Uani 1 1 d .
O2 O 0.64339(9) 0.75520(9) 0.16041(9) 0.01561(16) Uani 1 1 d .
O3 O 0.35087(10) 0.75787(9) 0.32682(9) 0.01624(17) Uani 1 1 d .
O4 O 0.52330(9) 0.61368(9) 0.33085(9) 0.01398(15) Uani 1 1 d .
O5 O 0.54130(10) 0.79899(9) 0.33184(9) 0.01656(17) Uani 1 1 d .
O6 O 0.46284(10) 0.90282(9) 0.15703(9) 0.01593(17) Uani 1 1 d .
C1 C 0.45113(14) 0.60348(16) 0.07589(17) 0.0237(3) Uani 1 1 d .
H1A H 0.4498 0.5283 0.1276 0.035 Uiso 1 1 calc R
H1B H 0.4872 0.6070 0.0025 0.035 Uiso 1 1 calc R
H1C H 0.3753 0.6388 0.0787 0.035 Uiso 1 1 calc R
C2 C 0.51424(12) 0.65933(12) 0.10484(12) 0.0147(2) Uani 1 1 d .
C3 C 0.63014(12) 0.64252(12) 0.08230(12) 0.01446(19) Uani 1 1 d .
C4 C 0.68911(12) 0.69977(12) 0.10469(12) 0.0149(2) Uani 1 1 d .
C5 C 0.81147(13) 0.70187(15) 0.05855(15) 0.0220(3) Uani 1 1 d .
H5A H 0.8265 0.7712 -0.0022 0.033 Uiso 1 1 calc R
H5B H 0.8417 0.6442 0.0330 0.033 Uiso 1 1 calc R
H5C H 0.8462 0.6916 0.1147 0.033 Uiso 1 1 calc R
C6 C 0.69189(12) 0.57187(13) 0.02498(13) 0.0168(2) Uani 1 1 d .
C7 C 0.70382(16) 0.60402(16) -0.08526(15) 0.0234(3) Uani 1 1 d .
H7 H 0.6718 0.6728 -0.1263 0.028 Uiso 1 1 calc R
C8 C 0.76272(18) 0.53501(19) -0.13467(18) 0.0294(4) Uani 1 1 d .
H8 H 0.7697 0.5586 -0.2100 0.035 Uiso 1 1 calc R
C9 C 0.79870(18) 0.40636(17) 0.0234(2) 0.0316(4) Uani 1 1 d .
H9 H 0.8323 0.3374 0.0620 0.038 Uiso 1 1 calc R
C10 C 0.74028(16) 0.46961(15) 0.07972(16) 0.0243(3) Uani 1 1 d .
H10 H 0.7333 0.4433 0.1553 0.029 Uiso 1 1 calc R
C11 C 0.17242(14) 0.71029(15) 0.41586(16) 0.0239(3) Uani 1 1 d .
H11A H 0.1613 0.7714 0.4352 0.036 Uiso 1 1 calc R
H11B H 0.1387 0.6496 0.4790 0.036 Uiso 1 1 calc R
H11C H 0.1379 0.7303 0.3566 0.036 Uiso 1 1 calc R
C12 C 0.29373(12) 0.67897(12) 0.38022(12) 0.0154(2) Uani 1 1 d .
C13 C 0.33881(12) 0.57045(12) 0.40584(12) 0.01453(19) Uani 1 1 d .
C14 C 0.45422(11) 0.54341(11) 0.37943(11) 0.01329(18) Uani 1 1 d .
C15 C 0.50568(13) 0.42986(12) 0.40354(13) 0.0169(2) Uani 1 1 d .
H15A H 0.5863 0.4282 0.3794 0.025 Uiso 1 1 calc R
H15B H 0.4805 0.4003 0.3652 0.025 Uiso 1 1 calc R
H15C H 0.4839 0.3869 0.4818 0.025 Uiso 1 1 calc R
C16 C 0.26472(12) 0.48428(12) 0.46332(12) 0.0156(2) Uani 1 1 d .
C17 C 0.18757(14) 0.47862(15) 0.41667(14) 0.0205(3) Uani 1 1 d .
H17 H 0.1807 0.5311 0.3472 0.025 Uiso 1 1 calc R
C18 C 0.12099(15) 0.39558(16) 0.47266(17) 0.0251(3) Uani 1 1 d .
H18 H 0.0680 0.3940 0.4402 0.030 Uiso 1 1 calc R
C19 C 0.20134(15) 0.32335(14) 0.61470(15) 0.0223(3) Uani 1 1 d .
H19 H 0.2071 0.2689 0.6837 0.027 Uiso 1 1 calc R
C20 C 0.26966(13) 0.40424(13) 0.56597(14) 0.0187(2) Uani 1 1 d .
H20 H 0.3195 0.4053 0.6020 0.022 Uiso 1 1 calc R
C21 C 0.55779(15) 0.89029(15) 0.42882(14) 0.0216(3) Uani 1 1 d .
H21A H 0.4911 0.8978 0.4841 0.032 Uiso 1 1 calc R
H21B H 0.6007 0.9504 0.4017 0.032 Uiso 1 1 calc R
H21C H 0.6027 0.8227 0.4607 0.032 Uiso 1 1 calc R
C22 C 0.52543(12) 0.89013(12) 0.33673(12) 0.0152(2) Uani 1 1 d .
C23 C 0.47918(13) 0.98532(12) 0.26410(12) 0.0154(2) Uani 1 1 d .
C24 C 0.45022(13) 0.98583(12) 0.17659(12) 0.0157(2) Uani 1 1 d .
C25 C 0.40143(17) 1.08669(14) 0.09919(14) 0.0235(3) Uani 1 1 d .
H25A H 0.4191 1.0829 0.0286 0.035 Uiso 1 1 calc R
H25B H 0.4322 1.1483 0.0909 0.035 Uiso 1 1 calc R
H25C H 0.3210 1.0950 0.1274 0.035 Uiso 1 1 calc R
C26 C 0.46327(13) 1.08794(12) 0.27706(12) 0.0163(2) Uani 1 1 d .
C27 C 0.36292(14) 1.12298(14) 0.33431(13) 0.0195(2) Uani 1 1 d .
H27 H 0.3036 1.0799 0.3688 0.023 Uiso 1 1 calc R
C28 C 0.35053(17) 1.22112(15) 0.34041(15) 0.0236(3) Uani 1 1 d .
H28 H 0.2814 1.2433 0.3798 0.028 Uiso 1 1 calc R
C29 C 0.52557(19) 1.25206(17) 0.24120(19) 0.0293(4) Uani 1 1 d .
H29 H 0.5835 1.2966 0.2087 0.035 Uiso 1 1 calc R
C30 C 0.54698(16) 1.15505(16) 0.22975(18) 0.0258(3) Uani 1 1 d .
H30 H 0.6173 1.1350 0.1904 0.031 Uiso 1 1 calc R
N1 N 0.81015(15) 0.43747(16) -0.08285(17) 0.0298(3) Uani 1 1 d .
N2 N 0.12747(13) 0.31783(14) 0.56957(15) 0.0252(3) Uani 1 1 d .
N3 N 0.42965(17) 1.28636(13) 0.29445(15) 0.0265(3) Uani 1 1 d .
I1 I 0.095752(9) 0.109600(9) 0.607417(11) 0.02251(2) Uani 1 1 d .
I2 I 0.059328(12) -0.425885(10) 0.732522(11) 0.02660(3) Uani 1 1 d .
F1 F -0.10930(10) -0.01805(12) 0.66416(15) 0.0368(3) Uani 1 1 d .
F2 F -0.12228(11) -0.22302(12) 0.71710(16) 0.0394(4) Uani 1 1 d .
F3 F 0.27854(10) -0.08977(11) 0.60599(15) 0.0377(3) Uani 1 1 d .
F4 F 0.26580(11) -0.29336(11) 0.65469(14) 0.0369(3) Uani 1 1 d .
C31 C 0.08479(13) -0.04781(14) 0.63472(15) 0.0204(3) Uani 1 1 d .
C32 C -0.01559(14) -0.08510(15) 0.66209(17) 0.0237(3) Uani 1 1 d .
C33 C -0.02244(14) -0.19138(16) 0.68896(17) 0.0240(3) Uani 1 1 d .
C34 C 0.07131(15) -0.26516(14) 0.68864(15) 0.0213(3) Uani 1 1 d .
C35 C 0.17198(15) -0.22699(15) 0.65824(17) 0.0240(3) Uani 1 1 d .
C36 C 0.17862(14) -0.12082(15) 0.63240(16) 0.0231(3) Uani 1 1 d .
I3 I 0.246166(11) 0.871092(14) 0.076397(12) 0.03299(3) Uani 1 1 d .
F5 F 0.06869(12) 1.05619(12) 0.12710(12) 0.0325(3) Uani 1 1 d .
F6 F 0.12153(14) 0.85022(13) -0.07478(14) 0.0398(4) Uani 1 1 d .
C37 C 0.10054(15) 0.94937(16) 0.02905(15) 0.0231(3) Uani 1 1 d .
C38 C 0.03602(16) 1.02723(16) 0.06470(16) 0.0232(3) Uani 1 1 d .
C39 C 0.06254(16) 0.92406(16) -0.03649(17) 0.0245(3) Uani 1 1 d .
O7 O 0.99622(15) 0.35503(17) -0.20380(17) 0.0398(4) Uani 1 1 d .
H7D H 1.0001 0.3181 -0.2449 0.060 Uiso 1 1 d R
H7E H 0.9216 0.3702 -0.1747 0.060 Uiso 1 1 d R

loop_
_atom_site_aniso_label
_atom_site_aniso_U_11
_atom_site_aniso_U_22
_atom_site_aniso_U_33
_atom_site_aniso_U_23
_atom_site_aniso_U_13
_atom_site_aniso_U_12
Al1 0.01699(18) 0.01070(17) 0.01320(16) -0.00463(14) -0.00585(14) 0.00002(13)
O1 0.0161(4) 0.0146(4) 0.0168(4) -0.0082(3) -0.0061(3) 0.0012(3)
O2 0.0177(4) 0.0144(4) 0.0163(4) -0.0066(3) -0.0051(3) -0.0024(3)
O3 0.0178(4) 0.0125(4) 0.0170(4) -0.0059(3) -0.0045(3) 0.0012(3)
O4 0.0147(4) 0.0116(4) 0.0149(4) -0.0041(3) -0.0052(3) -0.0006(3)
O5 0.0231(5) 0.0124(4) 0.0161(4) -0.0057(3) -0.0092(4) 0.0005(3)
O6 0.0230(5) 0.0115(4) 0.0145(4) -0.0051(3) -0.0078(3) 0.0001(3)
C1 0.0201(6) 0.0277(8) 0.0349(9) -0.0214(7) -0.0104(6) -0.0005(5)
C2 0.0165(5) 0.0135(5) 0.0157(5) -0.0060(4) -0.0066(4) -0.0005(4)
C3 0.0162(5) 0.0127(5) 0.0157(5) -0.0066(4) -0.0053(4) -0.0004(4)
C4 0.0162(5) 0.0128(5) 0.0153(5) -0.0046(4) -0.0048(4) -0.0019(4)
C5 0.0160(5) 0.0240(7) 0.0259(7) -0.0108(6) -0.0034(5) -0.0036(5)
C6 0.0168(5) 0.0151(5) 0.0199(6) -0.0092(5) -0.0043(4) -0.0002(4)
C7 0.0270(7) 0.0245(8) 0.0201(6) -0.0126(6) -0.0052(5) 0.0009(6)
C8 0.0298(8) 0.0357(10) 0.0290(8) -0.0234(8) -0.0005(7) -0.0033(7)
C9 0.0297(9) 0.0204(8) 0.0469(12) -0.0203(8) -0.0072(8) 0.0034(6)
C10 0.0286(8) 0.0160(6) 0.0278(8) -0.0100(6) -0.0087(6) 0.0030(5)
C11 0.0162(6) 0.0216(7) 0.0281(8) -0.0098(6) -0.0018(5) 0.0024(5)
C12 0.0158(5) 0.0142(5) 0.0155(5) -0.0066(4) -0.0052(4) 0.0026(4)
C13 0.0146(4) 0.0125(5) 0.0164(5) -0.0060(4) -0.0054(4) 0.0011(4)
C14 0.0145(4) 0.0115(4) 0.0147(5) -0.0056(4) -0.0056(4) 0.0006(3)
C15 0.0187(5) 0.0119(5) 0.0197(6) -0.0071(4) -0.0053(4) 0.0012(4)
C16 0.0143(5) 0.0148(5) 0.0180(5) -0.0064(4) -0.0047(4) -0.0015(4)
C17 0.0189(6) 0.0222(7) 0.0220(6) -0.0073(5) -0.0082(5) -0.0038(5)
C18 0.0217(7) 0.0261(8) 0.0320(8) -0.0120(7) -0.0098(6) -0.0055(6)
C19 0.0210(6) 0.0169(6) 0.0239(7) -0.0043(5) -0.0038(5) -0.0038(5)
C20 0.0183(5) 0.0156(6) 0.0209(6) -0.0045(5) -0.0068(5) -0.0024(4)
C21 0.0282(7) 0.0211(7) 0.0223(6) -0.0114(6) -0.0141(6) 0.0014(5)
C22 0.0177(5) 0.0151(5) 0.0155(5) -0.0073(4) -0.0065(4) -0.0006(4)
C23 0.0207(5) 0.0117(5) 0.0154(5) -0.0061(4) -0.0065(4) -0.0006(4)
C24 0.0213(5) 0.0121(5) 0.0139(5) -0.0047(4) -0.0063(4) -0.0006(4)
C25 0.0376(9) 0.0138(6) 0.0190(6) -0.0048(5) -0.0139(6) 0.0031(6)
C26 0.0208(6) 0.0131(5) 0.0171(5) -0.0071(4) -0.0070(4) -0.0002(4)
C27 0.0235(6) 0.0171(6) 0.0193(6) -0.0095(5) -0.0059(5) 0.0005(5)
C28 0.0312(8) 0.0200(7) 0.0231(7) -0.0128(6) -0.0105(6) 0.0044(6)
C29 0.0339(9) 0.0210(8) 0.0390(10) -0.0137(7) -0.0109(8) -0.0080(7)
C30 0.0241(7) 0.0204(7) 0.0348(9) -0.0134(7) -0.0040(6) -0.0064(6)
N1 0.0233(7) 0.0291(8) 0.0431(10) -0.0257(8) -0.0005(6) -0.0020(6)
N2 0.0191(6) 0.0213(6) 0.0338(8) -0.0092(6) -0.0054(5) -0.0056(5)
N3 0.0406(9) 0.0178(6) 0.0304(7) -0.0132(6) -0.0184(7) 0.0010(6)
I1 0.01600(4) 0.01769(4) 0.03200(5) -0.00985(4) -0.00431(3) -0.00141(3)
I2 0.03227(6) 0.01855(5) 0.03109(6) -0.00841(4) -0.01329(5) -0.00231(4)
F1 0.0156(4) 0.0274(6) 0.0683(10) -0.0221(7) -0.0127(5) 0.0045(4)
F2 0.0215(5) 0.0285(7) 0.0705(11) -0.0180(7) -0.0163(6) -0.0044(5)
F3 0.0140(4) 0.0250(6) 0.0661(10) -0.0141(6) -0.0069(5) -0.0014(4)
F4 0.0214(5) 0.0211(6) 0.0571(9) -0.0124(6) -0.0064(5) 0.0054(4)
C31 0.0159(5) 0.0173(6) 0.0274(7) -0.0088(5) -0.0058(5) -0.0004(4)
C32 0.0155(5) 0.0218(7) 0.0362(9) -0.0138(7) -0.0089(6) 0.0013(5)
C33 0.0179(6) 0.0219(7) 0.0355(9) -0.0121(7) -0.0103(6) -0.0019(5)
C34 0.0220(6) 0.0175(6) 0.0257(7) -0.0084(5) -0.0091(5) -0.0006(5)
C35 0.0181(6) 0.0186(7) 0.0303(8) -0.0081(6) -0.0055(5) 0.0020(5)
C36 0.0145(5) 0.0199(7) 0.0312(8) -0.0085(6) -0.0043(5) -0.0011(5)
I3 0.02304(5) 0.04075(8) 0.03314(6) -0.01326(6) -0.01461(5) 0.00717(5)
F5 0.0390(7) 0.0360(7) 0.0355(7) -0.0205(6) -0.0177(6) -0.0027(6)
F6 0.0428(8) 0.0375(8) 0.0510(9) -0.0327(7) -0.0211(7) 0.0177(6)
C37 0.0202(6) 0.0254(8) 0.0254(7) -0.0111(6) -0.0111(5) 0.0039(5)
C38 0.0260(7) 0.0233(7) 0.0259(7) -0.0125(6) -0.0120(6) 0.0005(6)
C39 0.0268(7) 0.0215(7) 0.0300(8) -0.0156(7) -0.0118(6) 0.0063(6)
O7 0.0269(7) 0.0521(12) 0.0514(11) -0.0362(10) -0.0031(7) -0.0021(7)

loop_
_atom_type_symbol
_atom_type_description
_atom_type_scat_dispersion_real
_atom_type_scat_dispersion_imag
_atom_type_scat_source
C C 0.0033 0.0016 'International Tables Vol C Tables 4.2.6.8 and 6.1.1.4'
H H 0.0000 0.0000 'International Tables Vol C Tables 4.2.6.8 and 6.1.1.4'
Al Al 0.0645 0.0514 'International Tables Vol C Tables 4.2.6.8 and 6.1.1.4'
F F 0.0171 0.0103 'International Tables Vol C Tables 4.2.6.8 and 6.1.1.4'
I I -0.4742 1.8119 'International Tables Vol C Tables 4.2.6.8 and 6.1.1.4'
O O 0.0106 0.0060 'International Tables Vol C Tables 4.2.6.8 and 6.1.1.4'
N N 0.0061 0.0033 'International Tables Vol C Tables 4.2.6.8 and 6.1.1.4'

loop_
_geom_angle_atom_site_label_1
_geom_angle_atom_site_label_2
_geom_angle_atom_site_label_3
_geom_angle
_geom_angle_site_symmetry_1
_geom_angle_site_symmetry_3
O6 Al1 O5 91.11(5) . .
O6 Al1 O3 88.90(6) . .
O5 Al1 O3 91.96(6) . .
O6 Al1 O2 93.36(6) . .
O5 Al1 O2 89.75(6) . .
O3 Al1 O2 177.13(6) . .
O6 Al1 O4 176.56(6) . .
O5 Al1 O4 91.28(5) . .
O3 Al1 O4 88.54(5) . .
O2 Al1 O4 89.13(5) . .
O6 Al1 O1 88.54(5) . .
O5 Al1 O1 178.61(6) . .
O3 Al1 O1 89.37(5) . .
O2 Al1 O1 88.93(5) . .
O4 Al1 O1 89.13(5) . .
C2 O1 Al1 125.42(10) . .
C4 O2 Al1 127.87(10) . .
C12 O3 Al1 128.43(10) . .
C14 O4 Al1 127.54(9) . .
C22 O5 Al1 128.90(10) . .
C24 O6 Al1 129.11(10) . .
C2 C1 H1A 109.5 . .
C2 C1 H1B 109.5 . .
H1A C1 H1B 109.5 . .
C2 C1 H1C 109.5 . .
H1A C1 H1C 109.5 . .
H1B C1 H1C 109.5 . .
O1 C2 C3 123.62(13) . .
O1 C2 C1 115.31(13) . .
C3 C2 C1 121.07(13) . .
C2 C3 C4 120.62(13) . .
C2 C3 C6 119.62(13) . .
C4 C3 C6 119.51(13) . .
O2 C4 C3 123.49(13) . .
O2 C4 C5 115.60(14) . .
C3 C4 C5 120.86(14) . .
C4 C5 H5A 109.5 . .
C4 C5 H5B 109.5 . .
H5A C5 H5B 109.5 . .
C4 C5 H5C 109.5 . .
H5A C5 H5C 109.5 . .
H5B C5 H5C 109.5 . .
C7 C6 C10 116.80(15) . .
C7 C6 C3 121.96(14) . .
C10 C6 C3 121.24(15) . .
C8 C7 C6 119.51(18) . .
C8 C7 H7 120.2 . .
C6 C7 H7 120.2 . .
N1 C8 C7 123.9(2) . .
N1 C8 H8 118.0 . .
C7 C8 H8 118.0 . .
N1 C9 C10 123.4(2) . .
N1 C9 H9 118.3 . .
C10 C9 H9 118.3 . .
C9 C10 C6 119.72(19) . .
C9 C10 H10 120.1 . .
C6 C10 H10 120.1 . .
C12 C11 H11A 109.5 . .
C12 C11 H11B 109.5 . .
H11A C11 H11B 109.5 . .
C12 C11 H11C 109.5 . .
H11A C11 H11C 109.5 . .
H11B C11 H11C 109.5 . .
O3 C12 C13 124.00(13) . .
O3 C12 C11 114.07(14) . .
C13 C12 C11 121.93(15) . .
C14 C13 C12 120.28(13) . .
C14 C13 C16 119.67(13) . .
C12 C13 C16 120.03(13) . .
O4 C14 C13 123.04(13) . .
O4 C14 C15 114.75(12) . .
C13 C14 C15 122.19(13) . .
C14 C15 H15A 109.5 . .
C14 C15 H15B 109.5 . .
H15A C15 H15B 109.5 . .
C14 C15 H15C 109.5 . .
H15A C15 H15C 109.5 . .
H15B C15 H15C 109.5 . .
C17 C16 C20 116.87(15) . .
C17 C16 C13 121.40(14) . .
C20 C16 C13 121.73(13) . .
C18 C17 C16 119.49(16) . .
C18 C17 H17 120.3 . .
C16 C17 H17 120.3 . .
N2 C18 C17 123.61(16) . .
N2 C18 H18 118.2 . .
C17 C18 H18 118.2 . .
N2 C19 C20 123.49(17) . .
N2 C19 H19 118.3 . .
C20 C19 H19 118.3 . .
C19 C20 C16 119.54(15) . .
C19 C20 H20 120.2 . .
C16 C20 H20 120.2 . .
C22 C21 H21A 109.5 . .
C22 C21 H21B 109.5 . .
H21A C21 H21B 109.5 . .
C22 C21 H21C 109.5 . .
H21A C21 H21C 109.5 . .
H21B C21 H21C 109.5 . .
O5 C22 C23 124.24(13) . .
O5 C22 C21 115.09(13) . .
C23 C22 C21 120.66(13) . .
C22 C23 C24 120.82(13) . .
C22 C23 C26 120.21(13) . .
C24 C23 C26 118.95(13) . .
O6 C24 C23 123.81(13) . .
O6 C24 C25 115.21(13) . .
C23 C24 C25 120.99(14) . .
C24 C25 H25A 109.5 . .
C24 C25 H25B 109.5 . .
H25A C25 H25B 109.5 . .
C24 C25 H25C 109.5 . .
H25A C25 H25C 109.5 . .
H25B C25 H25C 109.5 . .
C27 C26 C30 116.86(15) . .
C27 C26 C23 121.53(15) . .
C30 C26 C23 121.58(15) . .
C28 C27 C26 119.47(17) . .
C28 C27 H27 120.3 . .
C26 C27 H27 120.3 . .
N3 C28 C27 124.10(18) . .
N3 C28 H28 117.9 . .
C27 C28 H28 117.9 . .
N3 C29 C30 124.44(19) . .
N3 C29 H29 117.8 . .
C30 C29 H29 117.8 . .
C29 C30 C26 118.87(18) . .
C29 C30 H30 120.6 . .
C26 C30 H30 120.6 . .
C8 N1 C9 116.66(17) . .
C18 N2 C19 116.96(16) . .
C29 N3 C28 116.24(16) . .
C32 C31 C36 117.24(16) . .
C32 C31 I1 121.99(12) . .
C36 C31 I1 120.65(13) . .
F1 C32 C33 118.42(16) . .
F1 C32 C31 120.15(17) . .
C33 C32 C31 121.43(16) . .
F2 C33 C32 118.57(16) . .
F2 C33 C34 120.00(17) . .
C32 C33 C34 121.42(16) . .
C35 C34 C33 117.03(16) . .
C35 C34 I2 122.00(13) . .
C33 C34 I2 120.97(13) . .
F4 C35 C36 118.33(17) . .
F4 C35 C34 120.21(17) . .
C36 C35 C34 121.46(16) . .
F3 C36 C35 118.36(16) . .
F3 C36 C31 120.25(17) . .
C35 C36 C31 121.38(16) . .
C39 C37 C38 117.25(15) . .
C39 C37 I3 121.63(13) . .
C38 C37 I3 121.09(13) . .
F5 C38 C39 118.91(17) . 2_575
F5 C38 C37 120.21(17) . .
C39 C38 C37 120.88(16) 2_575 .
F6 C39 C38 117.80(17) . 2_575
F6 C39 C37 120.34(17) . .
C38 C39 C37 121.86(16) 2_575 .
H7D O7 H7E 106.3 . .

loop_
_geom_bond_atom_site_label_1
_geom_bond_atom_site_label_2
_geom_bond_distance
_geom_bond_site_symmetry_2
Al1 O6 1.8545(12) .
Al1 O5 1.8589(12) .
Al1 O3 1.8695(13) .
Al1 O2 1.8765(13) .
Al1 O4 1.8793(12) .
Al1 O1 1.8896(12) .
O1 C2 1.2798(17) .
O2 C4 1.2699(18) .
O3 C12 1.2723(19) .
O4 C14 1.2856(17) .
O5 C22 1.2758(18) .
O6 C24 1.2776(18) .
C1 C2 1.504(2) .
C1 H1A 0.9800 .
C1 H1B 0.9800 .
C1 H1C 0.9800 .
C2 C3 1.405(2) .
C3 C4 1.416(2) .
C3 C6 1.486(2) .
C4 C5 1.499(2) .
C5 H5A 0.9800 .
C5 H5B 0.9800 .
C5 H5C 0.9800 .
C6 C7 1.392(2) .
C6 C10 1.392(2) .
C7 C8 1.386(2) .
C7 H7 0.9500 .
C8 N1 1.333(3) .
C8 H8 0.9500 .
C9 N1 1.341(3) .
C9 C10 1.387(3) .
C9 H9 0.9500 .
C10 H10 0.9500 .
C11 C12 1.499(2) .
C11 H11A 0.9800 .
C11 H11B 0.9800 .
C11 H11C 0.9800 .
C12 C13 1.4156(19) .
C13 C14 1.4101(19) .
C13 C16 1.484(2) .
C14 C15 1.4987(19) .
C15 H15A 0.9800 .
C15 H15B 0.9800 .
C15 H15C 0.9800 .
C16 C17 1.397(2) .
C16 C20 1.400(2) .
C17 C18 1.390(3) .
C17 H17 0.9500 .
C18 N2 1.336(3) .
C18 H18 0.9500 .
C19 N2 1.343(2) .
C19 C20 1.386(2) .
C19 H19 0.9500 .
C20 H20 0.9500 .
C21 C22 1.502(2) .
C21 H21A 0.9800 .
C21 H21B 0.9800 .
C21 H21C 0.9800 .
C22 C23 1.410(2) .
C23 C24 1.4105(19) .
C23 C26 1.491(2) .
C24 C25 1.496(2) .
C25 H25A 0.9800 .
C25 H25B 0.9800 .
C25 H25C 0.9800 .
C26 C27 1.395(2) .
C26 C30 1.397(2) .
C27 C28 1.387(2) .
C27 H27 0.9500 .
C28 N3 1.335(3) .
C28 H28 0.9500 .
C29 N3 1.329(3) .
C29 C30 1.395(3) .
C29 H29 0.9500 .
C30 H30 0.9500 .
I1 C31 2.0965(18) .
I2 C34 2.0839(18) .
F1 C32 1.341(2) .
F2 C33 1.338(2) .
F3 C36 1.340(2) .
F4 C35 1.338(2) .
C31 C32 1.383(2) .
C31 C36 1.386(2) .
C32 C33 1.381(3) .
C33 C34 1.389(2) .
C34 C35 1.385(3) .
C35 C36 1.383(3) .
I3 C37 2.0853(17) .
F5 C38 1.336(2) .
F6 C39 1.345(2) .
C37 C39 1.385(3) .
C37 C38 1.389(3) .
C38 C39 1.382(2) 2_575
C39 C38 1.382(2) 2_575
O7 H7D 0.9242 .
O7 H7E 0.9287 .
